data_7034662
loop_
_publ_author_name
'Zhao, De-Chuan'
'Hu, Yang-Yang'
'Ding, Hong'
'Guo, Hai-Yang'
'Cui, Xiao-Bing'
'Zhang, Xiao'
'Huo, Qi-Sheng'
'Xu, Ji-Qing'

_publ_section_title
;
 Polyoxometalate-based organic-inorganic hybrid compounds containing
 transition metal mixed-organic-ligand complexes of N-containing and
 pyridinecarboxylate ligands.
;
_journal_issue 19
_journal_name_full 'Dalton transactions (Cambridge, England : 2003)'
_journal_page_first 8971
_journal_page_last 8983
_journal_paper_doi 10.1039/c5dt00201j
_journal_volume 44
_journal_year 2015
_chemical_formula_sum 'C36 H35 Cu3 N7 O46 Si W12'
_chemical_formula_weight 3726.53
_chemical_name_systematic
; 
 ? 
;
_space_group_IT_number 14
_symmetry_cell_setting monoclinic
_symmetry_space_group_name_Hall '-P 2ybc'
_symmetry_space_group_name_H-M 'P 1 21/c 1'
_atom_sites_solution_hydrogens geom
_atom_sites_solution_primary direct
_atom_sites_solution_secondary difmap
_audit_creation_method SHELXL-97
_audit_update_record
;
2015-03-09 deposited with the CCDC.
2015-03-30 downloaded from the CCDC.
;
_cell_angle_alpha 90.00
_cell_angle_beta 109.508(2)
_cell_angle_gamma 90.00
_cell_formula_units_Z 4
_cell_length_a 23.4183(7)
_cell_length_b 12.9661(3)
_cell_length_c 22.7238(7)
_cell_measurement_reflns_used 8735
_cell_measurement_temperature 293(2)
_cell_measurement_theta_max 28.25
_cell_measurement_theta_min 2.16
_cell_volume 6503.9(3)
_computing_data_collection 'Bruker SMART'
_computing_molecular_graphics 'Bruker SHELXTL'
_computing_publication_material 'Bruker SHELXTL'
_computing_structure_refinement 'SHELXL-97 (Sheldrick, 1997)'
_computing_structure_solution 'SHELXS-97 (Sheldrick, 1990)'
_diffrn_ambient_temperature 293(2)
_diffrn_measured_fraction_theta_full 0.995
_diffrn_measured_fraction_theta_max 0.995
_diffrn_measurement_device_type 'CCD area detector'
_diffrn_radiation_monochromator graphite
_diffrn_radiation_source 'fine-focus sealed tube'
_diffrn_radiation_type MoK\a
_diffrn_radiation_wavelength 0.71073
_diffrn_reflns_av_R_equivalents 0.0988
_diffrn_reflns_av_unetI/netI 0.1052
_diffrn_reflns_limit_h_max 30
_diffrn_reflns_limit_h_min -31
_diffrn_reflns_limit_k_max 17
_diffrn_reflns_limit_k_min -16
_diffrn_reflns_limit_l_max 30
_diffrn_reflns_limit_l_min -30
_diffrn_reflns_number 47065
_diffrn_reflns_theta_full 28.35
_diffrn_reflns_theta_max 28.35
_diffrn_reflns_theta_min 0.92
_exptl_absorpt_coefficient_mu 22.209
_exptl_absorpt_correction_T_max 0.1014
_exptl_absorpt_correction_T_min 0.0626
_exptl_absorpt_correction_type multi-scan
_exptl_absorpt_process_details SADABS
_exptl_crystal_colour blue
_exptl_crystal_density_diffrn 3.806
_exptl_crystal_density_method 'not measured'
_exptl_crystal_description block
_exptl_crystal_F_000 6625
_exptl_crystal_size_max 0.28
_exptl_crystal_size_mid 0.26
_exptl_crystal_size_min 0.19
_refine_diff_density_max 3.209
_refine_diff_density_min -2.631
_refine_diff_density_rms 0.426
_refine_ls_extinction_method none
_refine_ls_goodness_of_fit_ref 1.009
_refine_ls_hydrogen_treatment constr
_refine_ls_matrix_type full
_refine_ls_number_parameters 946
_refine_ls_number_reflns 16161
_refine_ls_number_restraints 30
_refine_ls_restrained_S_all 1.008
_refine_ls_R_factor_all 0.0991
_refine_ls_R_factor_gt 0.0447
_refine_ls_shift/su_max 0.001
_refine_ls_shift/su_mean 0.000
_refine_ls_structure_factor_coef Fsqd
_refine_ls_weighting_details 'calc w=1/[\s^2^(Fo^2^)+(0.0305P)^2^+30.0186P] where P=(Fo^2^+2Fc^2^)/3'
_refine_ls_weighting_scheme calc
_refine_ls_wR_factor_gt 0.0925
_refine_ls_wR_factor_ref 0.1164
_reflns_number_gt 10006
_reflns_number_total 16161
_reflns_threshold_expression >2sigma(I)
_cod_data_source_file c5dt00201j2.cif
_cod_data_source_block k1
_cod_depositor_comments 'Adding full bibliography for 7034662--7034666.cif.'
_cod_original_sg_symbol_H-M p2(1)/c
_cod_database_code 7034662

loop_
_symmetry_equiv_pos_as_xyz
'x, y, z'
'-x, y+1/2, -z+1/2'
'-x, -y, -z'
'x, -y-1/2, z-1/2'

loop_
_atom_site_label
_atom_site_type_symbol
_atom_site_fract_x
_atom_site_fract_y
_atom_site_fract_z
_atom_site_U_iso_or_equiv
_atom_site_adp_type
_atom_site_occupancy
_atom_site_symmetry_multiplicity
_atom_site_calc_flag
_atom_site_refinement_flags
W1 W -0.35447(3) 0.46549(4) -0.21419(3) 0.02149(14) Uani 1 1 d .
W2 W -0.17559(3) 0.70249(5) -0.16046(3) 0.02388(14) Uani 1 1 d .
W3 W -0.20584(3) 0.42787(5) -0.13670(3) 0.02374(14) Uani 1 1 d .
W4 W -0.32781(3) 0.38808(4) -0.41795(3) 0.02011(13) Uani 1 1 d .
W5 W -0.27852(3) 0.27710(4) -0.25822(3) 0.02438(15) Uani 1 1 d .
W6 W -0.40370(3) 0.57558(4) -0.37427(3) 0.02056(13) Uani 1 1 d .
W7 W -0.32353(3) 0.73842(4) -0.23860(3) 0.01975(13) Uani 1 1 d .
W8 W -0.16555(3) 0.34408(4) -0.33283(3) 0.01832(13) Uani 1 1 d .
W9 W -0.09247(3) 0.49551(4) -0.21045(3) 0.01817(13) Uani 1 1 d .
W10 W -0.29974(3) 0.63429(4) -0.44088(3) 0.01999(13) Uani 1 1 d .
W11 W -0.22107(3) 0.80084(4) -0.30557(3) 0.01966(13) Uani 1 1 d .
W12 W -0.13742(3) 0.59239(4) -0.35521(3) 0.01691(13) Uani 1 1 d .
Cu3 Cu -0.03892(8) -0.18324(14) -0.37489(9) 0.0249(4) Uani 1 1 d .
Cu1 Cu -0.42289(8) 0.00401(13) -0.57455(9) 0.0220(4) Uani 1 1 d .
Cu2 Cu -0.34877(8) 0.22103(13) -0.56986(9) 0.0213(4) Uani 1 1 d .
Si1 Si -0.24841(15) 0.5373(2) -0.28689(16) 0.0061(6) Uani 1 1 d .
O1 O -0.1402(5) 0.2394(8) -0.3605(5) 0.031(3) Uani 1 1 d .
O41 O -0.4159(4) 0.1469(7) -0.5607(5) 0.025(2) Uani 1 1 d .
O2 O -0.3710(4) 0.6866(7) -0.3171(5) 0.024(2) Uani 1 1 d .
OW1 O -0.0581(5) -0.1603(8) -0.2980(5) 0.028(2) Uani 1 1 d .
O3 O -0.1970(5) 0.5744(8) -0.1342(5) 0.028(3) Uani 1 1 d .
O4 O -0.3554(5) 0.2928(8) -0.4721(5) 0.030(3) Uani 1 1 d .
O5 O -0.1710(6) 0.3943(8) -0.0617(5) 0.037(3) Uani 1 1 d .
O6 O -0.2872(5) 0.4432(8) -0.1377(5) 0.025(2) Uani 1 1 d .
O7 O -0.2898(5) 0.1498(8) -0.2594(6) 0.040(3) Uani 1 1 d .
O8 O -0.1312(5) 0.7573(8) -0.0932(5) 0.036(3) Uani 1 1 d .
O9 O -0.1698(5) 0.8038(7) -0.2195(5) 0.024(2) Uani 1 1 d .
O10 O -0.3948(4) 0.4973(7) -0.3003(5) 0.023(2) Uani 1 1 d .
O11 O -0.3011(4) 0.5349(6) -0.3553(4) 0.015(2) Uani 1 1 d .
O12 O -0.3368(4) 0.6105(7) -0.2051(5) 0.025(2) Uani 1 1 d .
O14 O -0.4015(5) 0.4487(7) -0.4181(5) 0.026(2) Uani 1 1 d .
O15 O -0.3748(5) 0.8175(7) -0.2222(5) 0.030(3) Uani 1 1 d .
O16 O -0.4794(4) 0.6033(8) -0.3991(5) 0.030(3) Uani 1 1 d .
O17 O -0.1161(4) 0.6213(7) -0.1835(4) 0.022(2) Uani 1 1 d .
O18 O -0.3196(4) 0.4960(8) -0.4715(5) 0.024(2) Uani 1 1 d .
O19 O -0.1849(4) 0.5046(6) -0.2942(4) 0.016(2) Uani 1 1 d .
O20 O -0.0209(4) 0.4790(8) -0.1586(5) 0.028(3) Uani 1 1 d .
O21 O -0.3463(5) 0.3246(7) -0.2355(5) 0.027(2) Uani 1 1 d .
O22 O -0.2043(5) 0.9182(7) -0.3284(5) 0.029(3) Uani 1 1 d .
O23 O -0.3226(4) 0.3185(7) -0.3431(5) 0.022(2) Uani 1 1 d .
O24 O -0.1397(5) 0.4303(7) -0.1680(5) 0.023(2) Uani 1 1 d .
O25 O -0.2743(4) 0.7449(7) -0.3807(4) 0.019(2) Uani 1 1 d .
O26 O -0.2424(4) 0.3665(7) -0.3949(4) 0.020(2) Uani 1 1 d .
O27 O -0.4113(5) 0.4574(8) -0.1836(5) 0.029(3) Uani 1 1 d .
O28 O -0.2428(4) 0.6530(7) -0.2579(4) 0.0132(19) Uani 1 1 d .
O29 O -0.3060(5) 0.6943(8) -0.5095(5) 0.031(3) Uani 1 1 d .
O30 O -0.2155(4) 0.5977(7) -0.4142(4) 0.017(2) Uani 1 1 d .
O31 O -0.2528(4) 0.7569(7) -0.1651(5) 0.022(2) Uani 1 1 d .
O32 O -0.2877(5) 0.8364(7) -0.2805(5) 0.024(2) Uani 1 1 d .
O33 O -0.3807(5) 0.6480(7) -0.4373(5) 0.024(2) Uani 1 1 d .
O34 O -0.2278(5) 0.2934(7) -0.1721(5) 0.027(2) Uani 1 1 d .
O35 O -0.1589(4) 0.7144(7) -0.3193(5) 0.019(2) Uani 1 1 d .
O36 O -0.1322(4) 0.4512(7) -0.3734(5) 0.022(2) Uani 1 1 d .
O37 O -0.0935(4) 0.6444(8) -0.3954(5) 0.026(2) Uani 1 1 d .
O38 O -0.0760(4) 0.5692(7) -0.2761(4) 0.020(2) Uani 1 1 d .
O39 O -0.2657(4) 0.4570(6) -0.2407(4) 0.017(2) Uani 1 1 d .
O40 O -0.0981(4) 0.3734(7) -0.2600(5) 0.021(2) Uani 1 1 d .
O13 O -0.2087(4) 0.2891(7) -0.2837(4) 0.020(2) Uani 1 1 d .
O42 O -0.3354(4) -0.0255(8) -0.5405(5) 0.028(2) Uani 1 1 d .
O43 O -0.2890(4) 0.1274(7) -0.5150(4) 0.019(2) Uani 1 1 d .
N1 N -0.5119(6) 0.0100(9) -0.5868(7) 0.027(3) Uani 1 1 d .
C1 C -0.5444(7) 0.0927(11) -0.5827(9) 0.035(4) Uani 1 1 d .
H1A H -0.5248 0.1560 -0.5729 0.042 Uiso 1 1 calc R
C2 C -0.6055(7) 0.0881(12) -0.5922(8) 0.034(4) Uani 1 1 d .
H2A H -0.6267 0.1476 -0.5895 0.040 Uiso 1 1 calc R
C3 C -0.6349(8) -0.0043(12) -0.6057(9) 0.039(4) Uani 1 1 d .
H3A H -0.6763 -0.0092 -0.6126 0.046 Uiso 1 1 calc R
C4 C -0.6014(7) -0.0897(13) -0.6088(10) 0.044(5) Uani 1 1 d .
H4A H -0.6202 -0.1538 -0.6173 0.053 Uiso 1 1 calc R
C5 C -0.5418(7) -0.0819(11) -0.5998(9) 0.032(4) Uani 1 1 d .
C6 C -0.5029(7) -0.1674(11) -0.6061(8) 0.025(4) Uani 1 1 d .
C7 C -0.5217(8) -0.2675(13) -0.6200(8) 0.038(4) Uani 1 1 d U
H7A H -0.5620 -0.2848 -0.6272 0.046 Uiso 1 1 calc R
C8 C -0.4796(9) -0.3454(13) -0.6234(11) 0.058(6) Uani 1 1 d .
H8A H -0.4913 -0.4140 -0.6308 0.069 Uiso 1 1 calc R
C9 C -0.4215(7) -0.3152(12) -0.6154(8) 0.029(4) Uani 1 1 d .
H9A H -0.3931 -0.3630 -0.6187 0.035 Uiso 1 1 calc R
C10 C -0.4053(7) -0.2131(11) -0.6025(8) 0.030(4) Uani 1 1 d .
H10A H -0.3656 -0.1938 -0.5968 0.035 Uiso 1 1 calc R
N2 N -0.4440(6) -0.1412(9) -0.5979(6) 0.027(3) Uani 1 1 d .
N3 N -0.3995(5) 0.2983(9) -0.6431(6) 0.021(3) Uani 1 1 d .
C11 C -0.4558(8) 0.2782(13) -0.6780(8) 0.035(4) Uani 1 1 d .
H11A H -0.4742 0.2205 -0.6679 0.042 Uiso 1 1 calc R
C12 C -0.4897(7) 0.3369(14) -0.7289(8) 0.036(4) Uani 1 1 d .
H12A H -0.5298 0.3210 -0.7516 0.044 Uiso 1 1 calc R
C13 C -0.4599(9) 0.4218(14) -0.7439(8) 0.040(4) Uani 1 1 d .
H13A H -0.4809 0.4638 -0.7772 0.048 Uiso 1 1 calc R
C14 C -0.4021(8) 0.4437(13) -0.7115(8) 0.039(4) Uani 1 1 d .
H14A H -0.3821 0.4977 -0.7232 0.046 Uiso 1 1 calc R
C15 C -0.3726(7) 0.3822(12) -0.6588(8) 0.029(4) Uani 1 1 d .
C16 C -0.3093(6) 0.3985(11) -0.6137(7) 0.023(3) Uani 1 1 d .
C17 C -0.2759(10) 0.4869(13) -0.6175(9) 0.049(5) Uani 1 1 d .
H17A H -0.2908 0.5346 -0.6495 0.059 Uiso 1 1 calc R
C18 C -0.2198(8) 0.5005(13) -0.5717(10) 0.042(5) Uani 1 1 d .
H18A H -0.1968 0.5590 -0.5717 0.050 Uiso 1 1 calc R
C19 C -0.1986(7) 0.4260(12) -0.5261(8) 0.029(4) Uani 1 1 d .
H19A H -0.1618 0.4340 -0.4942 0.034 Uiso 1 1 calc R
C20 C -0.2337(7) 0.3398(11) -0.5295(7) 0.023(3) Uani 1 1 d .
H20A H -0.2187 0.2877 -0.5003 0.028 Uiso 1 1 calc R
C21 C -0.0275(8) -0.1343(13) -0.4970(8) 0.034(4) Uani 1 1 d U
H21A H -0.0608 -0.0915 -0.5029 0.041 Uiso 1 1 calc R
C22 C -0.0010(9) -0.1402(15) -0.5450(9) 0.049(5) Uani 1 1 d .
H22A H -0.0175 -0.1032 -0.5819 0.058 Uiso 1 1 calc R
C23 C 0.0482(9) -0.2003(16) -0.5362(11) 0.055(6) Uani 1 1 d .
H23A H 0.0672 -0.2048 -0.5661 0.066 Uiso 1 1 calc R
C24 C 0.0697(8) -0.2562(14) -0.4797(9) 0.041(5) Uani 1 1 d .
H24A H 0.1029 -0.2995 -0.4727 0.049 Uiso 1 1 calc R
C25 C 0.0429(7) -0.2482(12) -0.4350(8) 0.027(4) Uani 1 1 d .
C26 C 0.0620(7) -0.2997(11) -0.3748(8) 0.026(4) Uani 1 1 d .
C27 C 0.1109(9) -0.3678(14) -0.3581(10) 0.053(6) Uani 1 1 d .
H27A H 0.1334 -0.3784 -0.3844 0.063 Uiso 1 1 calc R
C28 C 0.1250(10) -0.4187(17) -0.3025(10) 0.067(7) Uani 1 1 d .
H28A H 0.1573 -0.4648 -0.2908 0.080 Uiso 1 1 calc R
C30 C 0.0428(7) -0.3297(12) -0.2846(7) 0.029(4) Uani 1 1 d .
H30A H 0.0190 -0.3160 -0.2600 0.035 Uiso 1 1 calc R
C31 C -0.1308(7) -0.0188(11) -0.4098(8) 0.027(4) Uani 1 1 d .
H31A H -0.1010 0.0167 -0.3789 0.033 Uiso 1 1 calc R
C32 C -0.1848(7) 0.0301(11) -0.4382(7) 0.027(4) Uani 1 1 d .
H32A H -0.1905 0.0979 -0.4280 0.032 Uiso 1 1 calc R
C33 C -0.2302(6) -0.0223(10) -0.4818(7) 0.018(3) Uani 1 1 d U
C34 C -0.2183(6) -0.1208(10) -0.4969(7) 0.021(3) Uani 1 1 d .
H34A H -0.2477 -0.1579 -0.5273 0.025 Uiso 1 1 calc R
C35 C -0.1618(7) -0.1644(12) -0.4665(8) 0.030(4) Uani 1 1 d .
H35A H -0.1545 -0.2315 -0.4765 0.036 Uiso 1 1 calc R
C36 C -0.2896(6) 0.0318(10) -0.5154(6) 0.014(3) Uani 1 1 d U
N4 N -0.2876(5) 0.3270(9) -0.5722(6) 0.021(3) Uani 1 1 d .
N5 N -0.0067(6) -0.1865(9) -0.4452(6) 0.026(3) Uani 1 1 d .
N6 N 0.0303(5) -0.2815(9) -0.3385(6) 0.022(3) Uani 1 1 d .
N7 N -0.1182(5) -0.1141(9) -0.4238(6) 0.022(3) Uani 1 1 d .
C29 C 0.0907(9) -0.4016(13) -0.2627(9) 0.046(5) Uani 1 1 d .
H29A H 0.0991 -0.4353 -0.2246 0.055 Uiso 1 1 calc R
OW2 O 0.0021(9) 0.360(2) -0.3243(8) 0.127(9) Uani 1 1 d .
OW3 O 0.0590(17) 1.068(3) 0.0122(18) 0.236(14) Uani 1 1 d U

loop_
_atom_site_aniso_label
_atom_site_aniso_U_11
_atom_site_aniso_U_22
_atom_site_aniso_U_33
_atom_site_aniso_U_23
_atom_site_aniso_U_13
_atom_site_aniso_U_12
W1 0.0255(3) 0.0161(3) 0.0283(3) 0.0035(2) 0.0162(3) 0.0018(2)
W2 0.0272(3) 0.0194(3) 0.0204(3) -0.0083(2) 0.0018(3) 0.0049(2)
W3 0.0310(4) 0.0245(3) 0.0181(3) 0.0061(2) 0.0114(3) 0.0098(3)
W4 0.0214(3) 0.0160(3) 0.0225(3) -0.0079(2) 0.0068(3) -0.0053(2)
W5 0.0360(4) 0.0100(3) 0.0330(4) 0.0017(2) 0.0194(3) 0.0002(2)
W6 0.0161(3) 0.0189(3) 0.0259(3) -0.0008(2) 0.0060(3) -0.0002(2)
W7 0.0228(3) 0.0124(3) 0.0260(3) -0.0024(2) 0.0108(3) 0.0026(2)
W8 0.0216(3) 0.0123(3) 0.0219(3) -0.0044(2) 0.0084(3) 0.0004(2)
W9 0.0172(3) 0.0185(3) 0.0164(3) -0.0018(2) 0.0025(2) 0.0040(2)
W10 0.0192(3) 0.0207(3) 0.0171(3) 0.0047(2) 0.0020(3) -0.0020(2)
W11 0.0209(3) 0.0101(3) 0.0283(3) -0.0002(2) 0.0087(3) -0.0017(2)
W12 0.0166(3) 0.0153(3) 0.0194(3) -0.0006(2) 0.0067(2) -0.0017(2)
Cu3 0.0215(10) 0.0282(10) 0.0239(11) 0.0048(8) 0.0061(8) 0.0040(8)
Cu1 0.0168(9) 0.0128(8) 0.0342(11) -0.0007(8) 0.0055(8) -0.0020(7)
Cu2 0.0204(10) 0.0120(9) 0.0296(11) 0.0029(7) 0.0056(8) -0.0012(7)
Si1 0.0026(16) 0.0065(15) 0.0083(17) 0.0012(13) 0.0008(13) 0.0008(12)
O1 0.045(7) 0.019(6) 0.027(6) -0.005(5) 0.009(6) 0.000(5)
O41 0.019(6) 0.020(5) 0.031(6) -0.003(4) 0.000(5) -0.001(4)
O2 0.021(6) 0.022(5) 0.023(6) 0.004(4) 0.001(5) 0.005(4)
OW1 0.026(6) 0.038(6) 0.022(6) -0.005(5) 0.011(5) -0.005(5)
O3 0.037(7) 0.024(6) 0.019(6) -0.004(4) 0.003(5) 0.007(5)
O4 0.023(6) 0.033(6) 0.032(7) -0.021(5) 0.008(5) -0.011(5)
O5 0.065(9) 0.036(7) 0.019(6) 0.010(5) 0.026(6) 0.022(6)
O6 0.031(6) 0.026(6) 0.025(6) 0.005(4) 0.016(5) 0.011(4)
O7 0.046(8) 0.022(6) 0.068(9) 0.003(6) 0.039(7) -0.004(5)
O8 0.043(7) 0.032(6) 0.026(7) -0.007(5) 0.002(6) 0.007(5)
O9 0.030(6) 0.017(5) 0.026(6) -0.001(4) 0.009(5) -0.004(4)
O10 0.024(6) 0.019(5) 0.030(6) -0.001(4) 0.015(5) 0.000(4)
O11 0.019(5) 0.007(4) 0.016(5) -0.003(4) 0.002(4) 0.000(4)
O12 0.019(6) 0.023(6) 0.034(6) -0.008(5) 0.010(5) -0.002(4)
O14 0.037(7) 0.015(5) 0.024(6) 0.003(4) 0.009(5) -0.001(4)
O15 0.032(7) 0.019(6) 0.046(7) -0.004(5) 0.021(6) 0.003(4)
O16 0.015(6) 0.046(7) 0.023(6) 0.002(5) 0.000(5) 0.005(5)
O17 0.021(6) 0.025(6) 0.015(5) 0.006(4) 0.000(4) 0.006(4)
O18 0.015(5) 0.032(6) 0.020(6) 0.000(5) 0.001(4) 0.000(4)
O19 0.014(5) 0.008(4) 0.022(5) 0.002(4) 0.000(4) -0.001(4)
O20 0.012(5) 0.042(7) 0.026(6) -0.012(5) 0.002(5) 0.002(4)
O21 0.030(6) 0.022(6) 0.035(7) -0.001(5) 0.019(5) -0.009(4)
O22 0.040(7) 0.012(5) 0.039(7) -0.001(5) 0.016(6) -0.004(4)
O23 0.015(5) 0.014(5) 0.040(7) -0.004(4) 0.015(5) -0.007(4)
O24 0.028(6) 0.026(6) 0.020(6) 0.001(4) 0.014(5) 0.009(4)
O25 0.023(5) 0.017(5) 0.018(5) 0.001(4) 0.007(4) 0.002(4)
O26 0.020(5) 0.022(5) 0.014(5) 0.001(4) 0.000(4) 0.000(4)
O27 0.021(6) 0.029(6) 0.043(7) 0.004(5) 0.021(5) 0.004(4)
O28 0.013(5) 0.015(5) 0.015(5) -0.001(4) 0.008(4) -0.003(4)
O29 0.030(6) 0.031(6) 0.021(6) 0.016(5) -0.004(5) -0.002(5)
O30 0.017(5) 0.018(5) 0.014(5) 0.001(4) 0.002(4) 0.000(4)
O31 0.022(6) 0.022(5) 0.020(6) -0.006(4) 0.003(5) 0.005(4)
O32 0.029(6) 0.010(5) 0.032(6) 0.002(4) 0.009(5) -0.003(4)
O33 0.035(6) 0.012(5) 0.029(6) -0.006(4) 0.014(5) -0.006(4)
O34 0.047(7) 0.015(5) 0.027(6) 0.012(4) 0.022(6) 0.008(5)
O35 0.011(5) 0.016(5) 0.033(6) 0.004(4) 0.008(4) -0.005(4)
O36 0.023(6) 0.025(6) 0.021(6) -0.004(4) 0.009(5) 0.003(4)
O37 0.015(5) 0.034(6) 0.029(6) -0.004(5) 0.009(5) -0.005(4)
O38 0.013(5) 0.025(5) 0.020(6) 0.007(4) 0.004(4) 0.007(4)
O39 0.026(6) 0.006(4) 0.017(5) -0.001(4) 0.005(4) 0.002(4)
O40 0.023(6) 0.014(5) 0.022(6) -0.005(4) 0.004(5) -0.004(4)
O13 0.027(6) 0.018(5) 0.011(5) 0.001(4) 0.003(4) 0.006(4)
O42 0.018(6) 0.024(6) 0.039(7) -0.009(5) 0.007(5) -0.004(4)
O43 0.016(5) 0.016(5) 0.020(5) 0.003(4) -0.002(4) -0.002(4)
N1 0.023(7) 0.014(6) 0.047(9) 0.004(6) 0.015(7) -0.004(5)
C1 0.032(10) 0.007(7) 0.064(13) -0.011(7) 0.013(9) 0.002(6)
C2 0.032(10) 0.023(9) 0.049(12) 0.000(8) 0.019(9) 0.003(7)
C3 0.022(9) 0.028(9) 0.061(13) 0.003(9) 0.008(9) -0.003(7)
C4 0.020(9) 0.028(9) 0.088(16) -0.012(10) 0.023(10) -0.005(7)
C5 0.031(9) 0.011(7) 0.069(13) -0.013(7) 0.036(9) -0.011(6)
C6 0.017(8) 0.023(8) 0.039(10) -0.005(7) 0.014(7) -0.014(6)
C7 0.038(4) 0.038(4) 0.038(4) 0.0000(10) 0.0128(17) -0.0002(10)
C8 0.067(15) 0.014(9) 0.099(19) -0.020(10) 0.039(14) -0.018(9)
C9 0.026(9) 0.025(8) 0.037(10) -0.010(7) 0.012(8) -0.004(6)
C10 0.028(9) 0.019(8) 0.033(10) 0.007(7) -0.001(7) 0.001(6)
N2 0.020(7) 0.021(7) 0.035(8) 0.004(6) 0.003(6) -0.002(5)
N3 0.020(7) 0.013(6) 0.030(8) 0.001(5) 0.007(6) 0.003(5)
C11 0.046(12) 0.029(9) 0.033(10) 0.001(7) 0.018(9) 0.000(8)
C12 0.022(9) 0.053(12) 0.026(10) -0.018(8) -0.003(7) -0.018(8)
C13 0.044(12) 0.045(11) 0.027(10) 0.005(8) 0.006(9) 0.015(9)
C14 0.045(12) 0.033(10) 0.037(11) 0.015(8) 0.014(9) 0.013(8)
C15 0.032(9) 0.022(8) 0.028(9) -0.004(7) 0.002(7) 0.013(7)
C16 0.016(8) 0.019(8) 0.037(10) 0.014(7) 0.013(7) 0.003(6)
C17 0.078(16) 0.023(10) 0.048(12) 0.015(8) 0.024(12) -0.002(9)
C18 0.040(11) 0.027(9) 0.069(14) 0.006(9) 0.031(11) 0.003(8)
C19 0.017(8) 0.027(9) 0.033(10) -0.018(7) -0.002(7) 0.000(6)
C20 0.029(9) 0.025(8) 0.013(8) -0.002(6) 0.003(7) 0.000(6)
C21 0.034(4) 0.034(4) 0.034(4) -0.0001(10) 0.0111(16) 0.0002(10)
C22 0.056(14) 0.054(13) 0.028(11) -0.008(9) 0.004(10) -0.006(10)
C23 0.040(13) 0.060(14) 0.071(16) -0.021(12) 0.024(12) -0.018(10)
C24 0.037(11) 0.034(10) 0.053(13) -0.014(9) 0.018(10) -0.003(8)
C25 0.019(8) 0.027(8) 0.030(9) 0.003(7) 0.002(7) 0.007(6)
C26 0.022(8) 0.017(8) 0.045(11) -0.004(7) 0.020(8) -0.004(6)
C27 0.069(15) 0.044(12) 0.055(14) 0.022(10) 0.034(12) 0.031(10)
C28 0.070(17) 0.073(16) 0.049(14) 0.010(12) 0.008(13) 0.046(13)
C30 0.024(9) 0.032(9) 0.022(9) 0.009(7) -0.005(7) -0.002(7)
C31 0.030(9) 0.016(8) 0.031(9) -0.010(6) 0.003(7) -0.006(6)
C32 0.031(9) 0.017(8) 0.031(9) 0.002(7) 0.008(8) -0.004(6)
C33 0.018(3) 0.017(3) 0.018(3) 0.0002(10) 0.0058(14) -0.0003(10)
C34 0.015(7) 0.011(7) 0.026(8) -0.001(6) -0.006(6) -0.006(5)
C35 0.026(9) 0.022(8) 0.037(10) -0.010(7) 0.006(8) -0.009(6)
C36 0.014(3) 0.014(3) 0.014(3) -0.0006(10) 0.0044(13) 0.0002(10)
N4 0.022(7) 0.018(6) 0.029(8) -0.001(5) 0.015(6) -0.003(5)
N5 0.031(8) 0.020(7) 0.024(7) 0.004(5) 0.007(6) -0.003(5)
N6 0.019(7) 0.017(6) 0.026(7) 0.002(5) 0.000(6) 0.000(5)
N7 0.026(7) 0.014(6) 0.028(7) 0.000(5) 0.013(6) 0.003(5)
C29 0.061(14) 0.032(10) 0.036(11) 0.018(8) 0.006(10) -0.001(9)
OW2 0.084(15) 0.23(3) 0.048(12) 0.011(14) -0.003(11) -0.019(15)
OW3 0.236(14) 0.236(14) 0.237(14) 0.0001(10) 0.079(5) 0.0000(10)

loop_
_atom_type_symbol
_atom_type_description
_atom_type_scat_dispersion_real
_atom_type_scat_dispersion_imag
_atom_type_scat_source
C C 0.0033 0.0016 'International Tables Vol C Tables 4.2.6.8 and 6.1.1.4'
H H 0.0000 0.0000 'International Tables Vol C Tables 4.2.6.8 and 6.1.1.4'
Cu Cu 0.3201 1.2651 'International Tables Vol C Tables 4.2.6.8 and 6.1.1.4'
N N 0.0061 0.0033 'International Tables Vol C Tables 4.2.6.8 and 6.1.1.4'
O O 0.0106 0.0060 'International Tables Vol C Tables 4.2.6.8 and 6.1.1.4'
Si Si 0.0817 0.0704 'International Tables Vol C Tables 4.2.6.8 and 6.1.1.4'
W W -0.8490 6.8722 'International Tables Vol C Tables 4.2.6.8 and 6.1.1.4'

loop_
_geom_angle_atom_site_label_1
_geom_angle_atom_site_label_2
_geom_angle_atom_site_label_3
_geom_angle
_geom_angle_site_symmetry_1
_geom_angle_site_symmetry_3
O27 W1 O10 104.2(5) . .
O27 W1 O21 101.7(5) . .
O10 W1 O21 90.2(4) . .
O27 W1 O12 100.8(5) . .
O10 W1 O12 85.1(4) . .
O21 W1 O12 157.6(4) . .
O27 W1 O6 97.8(5) . .
O10 W1 O6 157.8(4) . .
O21 W1 O6 88.0(4) . .
O12 W1 O6 88.2(4) . .
O27 W1 O39 169.2(4) . .
O10 W1 O39 85.7(4) . .
O21 W1 O39 73.7(4) . .
O12 W1 O39 84.0(4) . .
O6 W1 O39 72.5(4) . .
O8 W2 O3 103.4(5) . .
O8 W2 O31 100.3(5) . .
O3 W2 O31 89.8(4) . .
O8 W2 O9 100.3(5) . .
O3 W2 O9 156.0(4) . .
O31 W2 O9 89.7(4) . .
O8 W2 O17 101.1(5) . .
O3 W2 O17 84.2(4) . .
O31 W2 O17 158.6(4) . .
O9 W2 O17 87.6(4) . .
O8 W2 O28 170.9(4) . .
O3 W2 O28 83.8(4) . .
O31 W2 O28 73.9(4) . .
O9 W2 O28 73.0(4) . .
O17 W2 O28 85.0(4) . .
O5 W3 O24 101.7(5) . .
O5 W3 O6 100.6(5) . .
O24 W3 O6 157.7(4) . .
O5 W3 O3 102.5(5) . .
O24 W3 O3 84.3(4) . .
O6 W3 O3 89.7(4) . .
O5 W3 O34 99.3(5) . .
O24 W3 O34 89.7(4) . .
O6 W3 O34 87.9(4) . .
O3 W3 O34 158.2(4) . .
O5 W3 O39 171.4(5) . .
O24 W3 O39 84.7(4) . .
O6 W3 O39 73.2(4) . .
O3 W3 O39 83.8(4) . .
O34 W3 O39 74.8(4) . .
O4 W4 O23 101.4(5) . .
O4 W4 O14 100.0(5) . .
O23 W4 O14 89.1(4) . .
O4 W4 O18 99.5(5) . .
O23 W4 O18 159.0(4) . .
O14 W4 O18 88.9(4) . .
O4 W4 O26 101.6(4) . .
O23 W4 O26 86.4(4) . .
O14 W4 O26 158.4(4) . .
O18 W4 O26 87.9(4) . .
O4 W4 O11 171.0(4) . .
O23 W4 O11 85.2(4) . .
O14 W4 O11 73.8(4) . .
O18 W4 O11 74.1(4) . .
O26 W4 O11 84.8(4) . .
O7 W5 O13 102.8(5) . .
O7 W5 O21 100.4(5) . .
O13 W5 O21 156.7(4) . .
O7 W5 O34 99.4(5) . .
O13 W5 O34 89.9(4) . .
O21 W5 O34 88.7(4) . .
O7 W5 O23 103.3(5) . .
O13 W5 O23 84.4(4) . .
O21 W5 O23 88.0(4) . .
O34 W5 O23 157.2(4) . .
O7 W5 O39 170.5(5) . .
O13 W5 O39 84.1(4) . .
O21 W5 O39 73.1(4) . .
O34 W5 O39 73.8(4) . .
O23 W5 O39 83.7(3) . .
O16 W6 O10 101.4(5) . .
O16 W6 O2 101.6(5) . .
O10 W6 O2 84.4(4) . .
O16 W6 O14 102.2(5) . .
O10 W6 O14 89.3(4) . .
O2 W6 O14 156.1(4) . .
O16 W6 O33 99.7(5) . .
O10 W6 O33 158.8(4) . .
O2 W6 O33 89.4(4) . .
O14 W6 O33 88.3(4) . .
O16 W6 O11 171.8(4) . .
O10 W6 O11 85.2(4) . .
O2 W6 O11 83.8(4) . .
O14 W6 O11 72.7(4) . .
O33 W6 O11 74.0(4) . .
O15 W7 O2 100.6(5) . .
O15 W7 O12 102.5(5) . .
O2 W7 O12 86.8(4) . .
O15 W7 O31 101.5(5) . .
O2 W7 O31 157.9(4) . .
O12 W7 O31 88.2(4) . .
O15 W7 O32 99.5(5) . .
O2 W7 O32 89.1(4) . .
O12 W7 O32 158.0(4) . .
O31 W7 O32 87.5(4) . .
O15 W7 O28 170.8(4) . .
O2 W7 O28 85.0(4) . .
O12 W7 O28 85.0(4) . .
O31 W7 O28 73.1(4) . .
O32 W7 O28 73.2(4) . .
O1 W8 O13 104.1(5) . .
O1 W8 O26 102.2(5) . .
O13 W8 O26 86.3(4) . .
O1 W8 O40 101.0(5) . .
O13 W8 O40 90.7(4) . .
O26 W8 O40 156.6(4) . .
O1 W8 O36 98.5(5) . .
O13 W8 O36 157.4(4) . .
O26 W8 O36 88.3(4) . .
O40 W8 O36 85.6(4) . .
O1 W8 O19 169.7(4) . .
O13 W8 O19 84.6(4) . .
O26 W8 O19 83.7(4) . .
O40 W8 O19 73.0(3) . .
O36 W8 O19 73.0(3) . .
O20 W9 O17 102.1(4) . .
O20 W9 O24 101.4(5) . .
O17 W9 O24 86.3(4) . .
O20 W9 O38 101.2(5) . .
O17 W9 O38 88.8(4) . .
O24 W9 O38 157.4(4) . .
O20 W9 O40 99.2(4) . .
O17 W9 O40 158.6(4) . .
O24 W9 O40 89.6(4) . .
O38 W9 O40 87.0(4) . .
O20 W9 O19 170.4(4) . .
O17 W9 O19 85.9(4) . .
O24 W9 O19 84.2(4) . .
O38 W9 O19 73.5(4) . .
O40 W9 O19 72.8(4) . .
O29 W10 O30 99.7(5) . .
O29 W10 O18 99.1(5) . .
O30 W10 O18 89.0(4) . .
O29 W10 O33 102.2(5) . .
O30 W10 O33 158.1(4) . .
O18 W10 O33 88.8(4) . .
O29 W10 O25 102.7(5) . .
O30 W10 O25 85.3(4) . .
O18 W10 O25 158.1(4) . .
O33 W10 O25 88.7(4) . .
O29 W10 O11 171.8(4) . .
O30 W10 O11 84.2(4) . .
O18 W10 O11 73.7(4) . .
O33 W10 O11 74.3(4) . .
O25 W10 O11 84.7(3) . .
O22 W11 O32 99.9(4) . .
O22 W11 O25 102.6(5) . .
O32 W11 O25 90.3(4) . .
O22 W11 O9 99.4(5) . .
O32 W11 O9 89.2(4) . .
O25 W11 O9 157.7(4) . .
O22 W11 O35 101.8(4) . .
O32 W11 O35 158.2(4) . .
O25 W11 O35 86.4(4) . .
O9 W11 O35 85.9(4) . .
O22 W11 O28 170.2(4) . .
O32 W11 O28 74.4(3) . .
O25 W11 O28 85.7(4) . .
O9 W11 O28 72.8(4) . .
O35 W11 O28 83.8(3) . .
O37 W12 O30 102.7(4) . .
O37 W12 O36 99.7(4) . .
O30 W12 O36 89.9(4) . .
O37 W12 O38 99.5(4) . .
O30 W12 O38 157.8(4) . .
O36 W12 O38 88.3(4) . .
O37 W12 O35 100.9(4) . .
O30 W12 O35 86.7(4) . .
O36 W12 O35 159.3(4) . .
O38 W12 O35 87.3(4) . .
O37 W12 O19 171.4(4) . .
O30 W12 O19 84.2(4) . .
O36 W12 O19 74.8(4) . .
O38 W12 O19 74.0(4) . .
O35 W12 O19 84.6(3) . .
OW1 Cu3 N5 168.8(5) . .
OW1 Cu3 N6 97.1(5) . .
N5 Cu3 N6 81.1(5) . .
OW1 Cu3 N7 88.9(5) . .
N5 Cu3 N7 95.4(5) . .
N6 Cu3 N7 166.2(5) . .
OW1 Cu3 O20 82.8(4) . 2_544
N5 Cu3 O20 86.4(4) . 2_544
N6 Cu3 O20 96.6(4) . 2_544
N7 Cu3 O20 96.4(4) . 2_544
OW1 Cu3 O37 92.6(4) . 1_545
N5 Cu3 O37 97.9(4) . 1_545
N6 Cu3 O37 78.8(4) . 1_545
N7 Cu3 O37 88.6(4) . 1_545
O20 Cu3 O37 173.1(3) 2_544 1_545
O41 Cu1 O42 96.0(4) . .
O41 Cu1 N2 170.6(5) . .
O42 Cu1 N2 93.1(5) . .
O41 Cu1 N1 90.8(5) . .
O42 Cu1 N1 162.9(5) . .
N2 Cu1 N1 81.0(5) . .
O41 Cu1 O27 86.5(4) . 4_565
O42 Cu1 O27 89.2(4) . 4_565
N2 Cu1 O27 91.4(5) . 4_565
N1 Cu1 O27 106.9(5) . 4_565
O41 Cu1 Cu2 30.1(3) . .
O42 Cu1 Cu2 71.7(3) . .
N2 Cu1 Cu2 155.1(4) . .
N1 Cu1 Cu2 118.9(3) . .
O27 Cu1 Cu2 69.4(2) 4_565 .
O41 Cu2 O43 93.3(4) . .
O41 Cu2 N3 93.6(5) . .
O43 Cu2 N3 163.3(5) . .
O41 Cu2 N4 166.2(5) . .
O43 Cu2 N4 94.4(5) . .
N3 Cu2 N4 82.1(5) . .
O41 Cu2 O4 77.9(4) . .
O43 Cu2 O4 84.7(4) . .
N3 Cu2 O4 111.7(4) . .
N4 Cu2 O4 91.5(4) . .
O41 Cu2 Cu1 29.5(3) . .
O43 Cu2 Cu1 75.4(3) . .
N3 Cu2 Cu1 104.2(4) . .
N4 Cu2 Cu1 164.3(3) . .
O4 Cu2 Cu1 99.3(2) . .
O19 Si1 O39 109.7(5) . .
O19 Si1 O28 109.4(5) . .
O39 Si1 O28 109.5(5) . .
O19 Si1 O11 109.2(5) . .
O39 Si1 O11 109.4(5) . .
O28 Si1 O11 109.7(5) . .
Cu1 O41 Cu2 120.4(5) . .
W7 O2 W6 152.2(6) . .
W2 O3 W3 154.6(6) . .
W4 O4 Cu2 143.1(6) . .
W3 O6 W1 122.4(5) . .
W2 O9 W11 122.2(5) . .
W1 O10 W6 152.1(6) . .
Si1 O11 W4 124.1(5) . .
Si1 O11 W10 124.4(5) . .
W4 O11 W10 91.0(3) . .
Si1 O11 W6 124.9(5) . .
W4 O11 W6 91.2(3) . .
W10 O11 W6 91.2(3) . .
W7 O12 W1 150.7(6) . .
W4 O14 W6 122.2(5) . .
W9 O17 W2 149.9(6) . .
W4 O18 W10 121.2(5) . .
Si1 O19 W12 124.8(5) . .
Si1 O19 W9 124.1(5) . .
W12 O19 W9 90.7(3) . .
Si1 O19 W8 124.7(5) . .
W12 O19 W8 91.2(3) . .
W9 O19 W8 91.0(3) . .
W9 O20 Cu3 129.4(5) . 2_554
W1 O21 W5 122.2(5) . .
W4 O23 W5 151.7(5) . .
W9 O24 W3 152.0(5) . .
W11 O25 W10 151.4(5) . .
W8 O26 W4 150.5(6) . .
W1 O27 Cu1 135.7(6) . 4_566
Si1 O28 W2 125.1(5) . .
Si1 O28 W11 124.7(5) . .
W2 O28 W11 91.8(3) . .
Si1 O28 W7 123.2(5) . .
W2 O28 W7 91.3(3) . .
W11 O28 W7 90.8(3) . .
W12 O30 W10 152.9(5) . .
W2 O31 W7 121.6(5) . .
W11 O32 W7 121.7(5) . .
W10 O33 W6 120.5(5) . .
W3 O34 W5 120.8(5) . .
W12 O35 W11 149.2(5) . .
W12 O36 W8 121.1(5) . .
W12 O37 Cu3 126.8(5) . 1_565
W12 O38 W9 121.7(5) . .
Si1 O39 W3 124.1(5) . .
Si1 O39 W1 124.7(5) . .
W3 O39 W1 91.8(3) . .
Si1 O39 W5 124.6(5) . .
W3 O39 W5 90.6(3) . .
W1 O39 W5 90.9(3) . .
W8 O40 W9 123.2(5) . .
W8 O13 W5 153.3(5) . .
C36 O42 Cu1 132.3(9) . .
C36 O43 Cu2 127.7(9) . .
C1 N1 C5 116.9(14) . .
C1 N1 Cu1 127.6(10) . .
C5 N1 Cu1 115.5(10) . .
N1 C1 C2 122.8(14) . .
N1 C1 H1A 118.6 . .
C2 C1 H1A 118.6 . .
C3 C2 C1 119.5(15) . .
C3 C2 H2A 120.2 . .
C1 C2 H2A 120.2 . .
C2 C3 C4 117.8(16) . .
C2 C3 H3A 121.1 . .
C4 C3 H3A 121.1 . .
C5 C4 C3 120.9(16) . .
C5 C4 H4A 119.6 . .
C3 C4 H4A 119.6 . .
C4 C5 N1 122.1(14) . .
C4 C5 C6 125.0(13) . .
N1 C5 C6 112.8(13) . .
N2 C6 C7 119.8(15) . .
N2 C6 C5 115.3(12) . .
C7 C6 C5 124.9(14) . .
C6 C7 C8 120.4(17) . .
C6 C7 H7A 119.8 . .
C8 C7 H7A 119.8 . .
C9 C8 C7 117.6(15) . .
C9 C8 H8A 121.2 . .
C7 C8 H8A 121.2 . .
C8 C9 C10 119.4(15) . .
C8 C9 H9A 120.3 . .
C10 C9 H9A 120.3 . .
N2 C10 C9 122.9(15) . .
N2 C10 H10A 118.5 . .
C9 C10 H10A 118.5 . .
C10 N2 C6 119.8(13) . .
C10 N2 Cu1 125.0(11) . .
C6 N2 Cu1 115.1(10) . .
C11 N3 C15 117.2(13) . .
C11 N3 Cu2 127.5(11) . .
C15 N3 Cu2 115.3(10) . .
N3 C11 C12 124.8(16) . .
N3 C11 H11A 117.6 . .
C12 C11 H11A 117.6 . .
C11 C12 C13 116.0(15) . .
C11 C12 H12A 122.0 . .
C13 C12 H12A 122.0 . .
C14 C13 C12 121.8(17) . .
C14 C13 H13A 119.1 . .
C12 C13 H13A 119.1 . .
C13 C14 C15 117.8(17) . .
C13 C14 H14A 121.1 . .
C15 C14 H14A 121.1 . .
N3 C15 C14 122.3(16) . .
N3 C15 C16 111.6(13) . .
C14 C15 C16 126.1(16) . .
N4 C16 C17 122.3(16) . .
N4 C16 C15 116.8(13) . .
C17 C16 C15 120.9(15) . .
C18 C17 C16 117.7(16) . .
C18 C17 H17A 121.2 . .
C16 C17 H17A 121.2 . .
C19 C18 C17 119.1(16) . .
C19 C18 H18A 120.4 . .
C17 C18 H18A 120.4 . .
C20 C19 C18 117.9(15) . .
C20 C19 H19A 121.0 . .
C18 C19 H19A 121.0 . .
N4 C20 C19 123.4(14) . .
N4 C20 H20A 118.3 . .
C19 C20 H20A 118.3 . .
N5 C21 C22 122.5(17) . .
N5 C21 H21A 118.8 . .
C22 C21 H21A 118.8 . .
C23 C22 C21 119.1(19) . .
C23 C22 H22A 120.5 . .
C21 C22 H22A 120.5 . .
C22 C23 C24 117(2) . .
C22 C23 H23A 121.4 . .
C24 C23 H23A 121.4 . .
C25 C24 C23 121.7(17) . .
C25 C24 H24A 119.1 . .
C23 C24 H24A 119.1 . .
C24 C25 N5 119.6(15) . .
C24 C25 C26 126.3(15) . .
N5 C25 C26 114.1(14) . .
N6 C26 C27 122.1(16) . .
N6 C26 C25 116.8(14) . .
C27 C26 C25 121.1(15) . .
C28 C27 C26 118.9(18) . .
C28 C27 H27A 120.6 . .
C26 C27 H27A 120.6 . .
C27 C28 C29 120.2(18) . .
C27 C28 H28A 119.9 . .
C29 C28 H28A 119.9 . .
N6 C30 C29 122.9(17) . .
N6 C30 H30A 118.6 . .
C29 C30 H30A 118.6 . .
N7 C31 C32 124.1(14) . .
N7 C31 H31A 118.0 . .
C32 C31 H31A 118.0 . .
C31 C32 C33 118.9(14) . .
C31 C32 H32A 120.5 . .
C33 C32 H32A 120.5 . .
C32 C33 C34 117.9(13) . .
C32 C33 C36 119.7(13) . .
C34 C33 C36 122.2(12) . .
C33 C34 C35 119.5(13) . .
C33 C34 H34A 120.3 . .
C35 C34 H34A 120.3 . .
N7 C35 C34 122.5(14) . .
N7 C35 H35A 118.7 . .
C34 C35 H35A 118.7 . .
O43 C36 O42 126.4(13) . .
O43 C36 C33 116.9(11) . .
O42 C36 C33 116.7(12) . .
C16 N4 C20 119.3(13) . .
C16 N4 Cu2 113.6(10) . .
C20 N4 Cu2 125.8(10) . .
C21 N5 C25 119.9(14) . .
C21 N5 Cu3 126.1(11) . .
C25 N5 Cu3 113.9(10) . .
C26 N6 C30 120.4(14) . .
C26 N6 Cu3 114.0(11) . .
C30 N6 Cu3 125.5(11) . .
C35 N7 C31 117.0(13) . .
C35 N7 Cu3 121.7(10) . .
C31 N7 Cu3 121.0(10) . .
C28 C29 C30 115.5(17) . .
C28 C29 H29A 122.2 . .
C30 C29 H29A 122.2 . .

loop_
_geom_bond_atom_site_label_1
_geom_bond_atom_site_label_2
_geom_bond_distance
_geom_bond_site_symmetry_2
W1 O27 1.699(10) .
W1 O10 1.911(10) .
W1 O21 1.916(10) .
W1 O12 1.922(10) .
W1 O6 1.938(10) .
W1 O39 2.351(9) .
W2 O8 1.692(11) .
W2 O3 1.887(11) .
W2 O31 1.912(9) .
W2 O9 1.915(10) .
W2 O17 1.952(10) .
W2 O28 2.337(9) .
W3 O5 1.682(11) .
W3 O24 1.909(9) .
W3 O6 1.909(10) .
W3 O3 1.911(10) .
W3 O34 1.917(10) .
W3 O39 2.341(9) .
W4 O4 1.710(10) .
W4 O23 1.894(10) .
W4 O14 1.896(10) .
W4 O18 1.906(10) .
W4 O26 1.910(9) .
W4 O11 2.335(8) .
W5 O7 1.671(11) .
W5 O13 1.915(10) .
W5 O21 1.928(10) .
W5 O34 1.932(11) .
W5 O23 1.935(11) .
W5 O39 2.369(8) .
W6 O16 1.709(10) .
W6 O10 1.916(10) .
W6 O2 1.919(10) .
W6 O14 1.932(10) .
W6 O33 1.933(10) .
W6 O11 2.355(9) .
W7 O15 1.712(10) .
W7 O2 1.883(10) .
W7 O12 1.893(10) .
W7 O31 1.933(10) .
W7 O32 1.939(10) .
W7 O28 2.356(8) .
W8 O1 1.685(10) .
W8 O13 1.878(10) .
W8 O26 1.903(9) .
W8 O40 1.907(9) .
W8 O36 1.968(10) .
W8 O19 2.360(9) .
W9 O20 1.710(10) .
W9 O17 1.889(10) .
W9 O24 1.892(10) .
W9 O38 1.917(9) .
W9 O40 1.922(9) .
W9 O19 2.360(9) .
W10 O29 1.704(10) .
W10 O30 1.920(9) .
W10 O18 1.923(10) .
W10 O33 1.933(10) .
W10 O25 1.933(9) .
W10 O11 2.342(9) .
W11 O22 1.696(10) .
W11 O32 1.888(10) .
W11 O25 1.891(10) .
W11 O9 1.924(10) .
W11 O35 1.943(9) .
W11 O28 2.340(8) .
W12 O37 1.724(10) .
W12 O30 1.873(9) .
W12 O36 1.890(9) .
W12 O38 1.914(9) .
W12 O35 1.922(9) .
W12 O19 2.342(9) .
Cu3 OW1 1.967(10) .
Cu3 N5 1.983(13) .
Cu3 N6 2.010(12) .
Cu3 N7 2.027(12) .
Cu3 O20 2.502(11) 2_544
Cu3 O37 2.539(10) 1_545
Cu1 O41 1.877(10) .
Cu1 O42 1.971(10) .
Cu1 N2 1.974(12) .
Cu1 N1 2.009(12) .
Cu1 O27 2.629(11) 4_565
Cu1 Cu2 3.289(2) .
Cu2 O41 1.913(10) .
Cu2 O43 1.955(9) .
Cu2 N3 1.966(12) .
Cu2 N4 1.997(11) .
Cu2 O4 2.461(10) .
Si1 O19 1.608(9) .
Si1 O39 1.623(10) .
Si1 O28 1.626(9) .
Si1 O11 1.630(10) .
O20 Cu3 2.502(11) 2_554
O27 Cu1 2.629(11) 4_566
O37 Cu3 2.539(10) 1_565
O42 C36 1.273(16) .
O43 C36 1.240(15) .
N1 C1 1.335(18) .
N1 C5 1.365(17) .
C1 C2 1.38(2) .
C1 H1A 0.9300 .
C2 C3 1.36(2) .
C2 H2A 0.9300 .
C3 C4 1.37(2) .
C3 H3A 0.9300 .
C4 C5 1.34(2) .
C4 H4A 0.9300 .
C5 C6 1.47(2) .
C6 N2 1.370(18) .
C6 C7 1.37(2) .
C7 C8 1.43(2) .
C7 H7A 0.9300 .
C8 C9 1.37(2) .
C8 H8A 0.9300 .
C9 C10 1.38(2) .
C9 H9A 0.9300 .
C10 N2 1.329(19) .
C10 H10A 0.9300 .
N3 C11 1.32(2) .
N3 C15 1.36(2) .
C11 C12 1.39(2) .
C11 H11A 0.9300 .
C12 C13 1.40(2) .
C12 H12A 0.9300 .
C13 C14 1.34(2) .
C13 H13A 0.9300 .
C14 C15 1.41(2) .
C14 H14A 0.9300 .
C15 C16 1.51(2) .
C16 N4 1.299(18) .
C16 C17 1.41(2) .
C17 C18 1.39(3) .
C17 H17A 0.9300 .
C18 C19 1.38(2) .
C18 H18A 0.9300 .
C19 C20 1.37(2) .
C19 H19A 0.9300 .
C20 N4 1.321(18) .
C20 H20A 0.9300 .
C21 N5 1.30(2) .
C21 C22 1.42(2) .
C21 H21A 0.9300 .
C22 C23 1.35(3) .
C22 H22A 0.9300 .
C23 C24 1.41(3) .
C23 H23A 0.9300 .
C24 C25 1.36(2) .
C24 H24A 0.9300 .
C25 N5 1.365(18) .
C25 C26 1.45(2) .
C26 N6 1.302(19) .
C26 C27 1.39(2) .
C27 C28 1.36(3) .
C27 H27A 0.9300 .
C28 C29 1.41(3) .
C28 H28A 0.9300 .
C30 N6 1.318(18) .
C30 C29 1.42(2) .
C30 H30A 0.9300 .
C31 N7 1.333(17) .
C31 C32 1.37(2) .
C31 H31A 0.9300 .
C32 C33 1.37(2) .
C32 H32A 0.9300 .
C33 C34 1.375(19) .
C33 C36 1.517(18) .
C34 C35 1.39(2) .
C34 H34A 0.9300 .
C35 N7 1.322(18) .
C35 H35A 0.9300 .
C29 H29A 0.9300 .
